data_4120821
loop_
_publ_author_name
'Radha Bhola'
'Payam Payamyar'
'Daniel J. Murray'
'Bharat Kumar'
'Aaron J. Teator'
'Martin U. Schmidt'
'Sonja M. Hammer'
'Animesh Saha'
'Junji Sakamoto'
'A. Dieter Schl\"uter'
'Benjamin T. King'

_publ_section_title
;
 A Two-Dimensional Polymer from the Anthracene Dimer and Triptycene Motifs
;
_journal_name_full 'Journal of the American Chemical Society'
_journal_page_first 14134
_journal_page_last 14141
_journal_paper_doi 10.1021/ja404351p
_journal_volume 135
_journal_year 2013
_chemical_formula_moiety 'C44 H26, 2(C H Cl3)'
_chemical_formula_sum 'C46 H28 Cl6'
_chemical_formula_weight 793.35
_chemical_name_systematic
; 
 ? 
;
_space_group_IT_number 14
_symmetry_cell_setting monoclinic
_symmetry_space_group_name_Hall '-P 2yn'
_symmetry_space_group_name_H-M 'P 1 21/n 1'
_atom_sites_solution_hydrogens geom
_atom_sites_solution_primary direct
_atom_sites_solution_secondary difmap
_audit_creation_method SHELXL-97
_cell_angle_alpha 90.00
_cell_angle_beta 95.4100(10)
_cell_angle_gamma 90.00
_cell_formula_units_Z 4
_cell_length_a 17.2205(2)
_cell_length_b 6.36930(10)
_cell_length_c 33.4339(5)
_cell_measurement_reflns_used 1731
_cell_measurement_temperature 296(2)
_cell_measurement_theta_max 29.894
_cell_measurement_theta_min 2.279
_cell_volume 3650.78(9)
_computing_structure_refinement 'SHELXL-97 (Sheldrick, 2008)'
_computing_structure_solution 'SHELXS-97 (Sheldrick, 2008)'
_diffrn_ambient_temperature 296(2)
_diffrn_measured_fraction_theta_full 0.992
_diffrn_measured_fraction_theta_max 0.992
_diffrn_measurement_device_type 'Bruker APEX CCD area-detector'
_diffrn_measurement_method '\f- and \w-scans'
_diffrn_radiation_monochromator graphite
_diffrn_radiation_source 'fine-focus sealed tube'
_diffrn_radiation_type MoK\a
_diffrn_radiation_wavelength 0.71073
_diffrn_reflns_av_R_equivalents 0.0958
_diffrn_reflns_av_sigmaI/netI 0.0588
_diffrn_reflns_limit_h_max 24
_diffrn_reflns_limit_h_min -24
_diffrn_reflns_limit_k_max 8
_diffrn_reflns_limit_k_min -8
_diffrn_reflns_limit_l_max 43
_diffrn_reflns_limit_l_min -47
_diffrn_reflns_number 81255
_diffrn_reflns_theta_full 30.05
_diffrn_reflns_theta_max 30.05
_diffrn_reflns_theta_min 1.22
_exptl_absorpt_coefficient_mu 0.503
_exptl_absorpt_correction_T_max 0.9676
_exptl_absorpt_correction_T_min 0.6900
_exptl_absorpt_correction_type multi-scan
_exptl_absorpt_process_details 'SADABS (Bruker, 2002)'
_exptl_crystal_colour Yellow
_exptl_crystal_density_diffrn 1.396
_exptl_crystal_description Block
_exptl_crystal_F_000 1568
_exptl_crystal_size_max 0.80
_exptl_crystal_size_mid 0.17
_exptl_crystal_size_min 0.07
_refine_diff_density_max 0.722
_refine_diff_density_min -0.746
_refine_diff_density_rms 0.077
_refine_ls_extinction_method none
_refine_ls_goodness_of_fit_ref 1.048
_refine_ls_hydrogen_treatment constr
_refine_ls_matrix_type full
_refine_ls_number_parameters 469
_refine_ls_number_reflns 10581
_refine_ls_number_restraints 0
_refine_ls_restrained_S_all 1.048
_refine_ls_R_factor_all 0.0788
_refine_ls_R_factor_gt 0.0496
_refine_ls_shift/su_max 0.001
_refine_ls_shift/su_mean 0.000
_refine_ls_structure_factor_coef Fsqd
_refine_ls_weighting_details 'calc w=1/[\s^2^(Fo^2^)+(0.0784P)^2^+0.0000P] where P=(Fo^2^+2Fc^2^)/3'
_refine_ls_weighting_scheme calc
_refine_ls_wR_factor_gt 0.1336
_refine_ls_wR_factor_ref 0.1458
_reflns_number_gt 7137
_reflns_number_total 10581
_reflns_threshold_expression >2sigma(I)
_cod_data_source_file ja404351p_si_002_1.cif
_cod_data_source_block b_085_0m
_cod_database_code 4120821

loop_
_symmetry_equiv_pos_as_xyz
'x, y, z'
'-x+1/2, y+1/2, -z+1/2'
'-x, -y, -z'
'x-1/2, -y-1/2, z-1/2'

loop_
_atom_site_label
_atom_site_type_symbol
_atom_site_fract_x
_atom_site_fract_y
_atom_site_fract_z
_atom_site_U_iso_or_equiv
_atom_site_adp_type
_atom_site_occupancy
_atom_site_symmetry_multiplicity
_atom_site_calc_flag
_atom_site_refinement_flags
Cl6 Cl 0.65440(3) 0.26052(10) 0.141860(18) 0.03918(16) Uani 1 1 d .
Cl4 Cl 0.80435(4) 0.41906(10) 0.12364(2) 0.04686(18) Uani 1 1 d .
Cl2 Cl 0.68602(4) 1.10003(11) 0.25179(2) 0.0514(2) Uani 1 1 d .
Cl1 Cl 0.61847(4) 0.75625(11) 0.20396(2) 0.05163(19) Uani 1 1 d .
Cl5 Cl 0.79130(4) -0.00354(10) 0.15338(2) 0.04704(18) Uani 1 1 d .
Cl3 Cl 0.55449(4) 0.87603(15) 0.27742(2) 0.0632(2) Uani 1 1 d .
C29 C 0.16189(9) 0.8444(3) 0.19615(5) 0.0119(3) Uani 1 1 d .
C16 C 0.21982(10) 0.9462(3) 0.08892(5) 0.0117(3) Uani 1 1 d .
H16 H 0.2011 1.0911 0.0857 0.014 Uiso 1 1 calc R
C21 C 0.23574(9) 0.6449(3) 0.13504(5) 0.0118(3) Uani 1 1 d .
C5 C 0.18127(10) 0.5257(3) 0.23690(5) 0.0140(3) Uani 1 1 d .
H5 H 0.2025 0.3922 0.2408 0.017 Uiso 1 1 calc R
C14 C 0.48124(10) 1.1682(3) 0.04550(5) 0.0134(3) Uani 1 1 d .
H14 H 0.4609 1.2973 0.0368 0.016 Uiso 1 1 calc R
C22 C 0.33436(10) 0.7136(3) 0.08913(5) 0.0123(3) Uani 1 1 d .
C31 C 0.18448(10) 0.4422(3) 0.03369(5) 0.0138(3) Uani 1 1 d .
H31 H 0.2040 0.3061 0.0359 0.017 Uiso 1 1 calc R
C23 C 0.46310(10) 0.8195(3) 0.07314(5) 0.0126(3) Uani 1 1 d .
C38 C 0.12432(10) 0.8536(3) 0.02829(5) 0.0130(3) Uani 1 1 d .
H38 H 0.1040 0.9890 0.0274 0.016 Uiso 1 1 calc R
C1 C 0.06169(11) 0.9057(3) 0.29064(5) 0.0180(4) Uani 1 1 d .
H1 H 0.0415 1.0407 0.2876 0.022 Uiso 1 1 calc R
C20 C 0.19256(9) 0.6347(3) 0.20160(5) 0.0118(3) Uani 1 1 d .
C18 C 0.12049(10) 0.9318(3) 0.22596(5) 0.0144(3) Uani 1 1 d .
H18 H 0.1013 1.0678 0.2227 0.017 Uiso 1 1 calc R
C26 C 0.43196(10) 1.0219(3) 0.06120(5) 0.0122(3) Uani 1 1 d .
C7 C 0.27006(10) 0.5612(3) 0.09806(5) 0.0118(3) Uani 1 1 d .
H7 H 0.2887 0.4163 0.1014 0.014 Uiso 1 1 calc R
C10 C 0.67270(11) 0.8905(3) 0.05361(6) 0.0221(4) Uani 1 1 d .
H10 H 0.6943 0.7621 0.0620 0.026 Uiso 1 1 calc R
C43 C 0.17845(10) 0.7979(3) 0.05859(5) 0.0117(3) Uani 1 1 d .
C19 C 0.13872(10) 0.6133(3) 0.26648(5) 0.0144(4) Uani 1 1 d .
C24 C 0.59134(10) 0.9271(3) 0.05557(5) 0.0157(4) Uani 1 1 d .
C28 C 0.20824(10) 0.8566(2) 0.13016(5) 0.0116(3) Uani 1 1 d .
C42 C 0.09828(10) 0.7056(3) -0.00231(5) 0.0139(3) Uani 1 1 d .
C8 C 0.41037(10) 0.6647(3) 0.08629(5) 0.0128(3) Uani 1 1 d .
H8 H 0.4284 0.5303 0.0929 0.015 Uiso 1 1 calc R
C40 C 0.06112(10) 0.4152(3) -0.06520(5) 0.0166(4) Uani 1 1 d .
C9 C 0.54189(10) 0.7781(3) 0.07051(5) 0.0156(4) Uani 1 1 d .
H9 H 0.5621 0.6483 0.0789 0.019 Uiso 1 1 calc R
C27 C 0.30565(10) 0.9234(3) 0.08160(5) 0.0123(3) Uani 1 1 d .
C15 C 0.35271(10) 1.0682(3) 0.06653(5) 0.0123(3) Uani 1 1 d .
H15 H 0.3328 1.2003 0.0595 0.015 Uiso 1 1 calc R
C17 C 0.17317(9) 0.9534(3) 0.15975(5) 0.0118(3) Uani 1 1 d .
H17 H 0.1563 1.0916 0.1564 0.014 Uiso 1 1 calc R
C6 C 0.23054(9) 0.5400(3) 0.16991(5) 0.0122(3) Uani 1 1 d .
H6 H 0.2517 0.4062 0.1733 0.015 Uiso 1 1 calc R
C25 C 0.55981(10) 1.1273(3) 0.04238(5) 0.0149(4) Uani 1 1 d .
C39 C 0.13014(10) 0.4974(3) 0.00013(5) 0.0137(3) Uani 1 1 d .
C30 C 0.10708(10) 0.8203(3) 0.26066(5) 0.0150(4) Uani 1 1 d .
C36 C -0.01945(11) 0.6816(3) -0.10256(6) 0.0219(4) Uani 1 1 d .
H36 H -0.0416 0.8149 -0.1043 0.026 Uiso 1 1 calc R
C3 C 0.07895(11) 0.5850(3) 0.32906(6) 0.0214(4) Uani 1 1 d .
H3 H 0.0690 0.5083 0.3517 0.026 Uiso 1 1 calc R
C13 C 0.61060(11) 1.2779(3) 0.02703(5) 0.0180(4) Uani 1 1 d .
H13 H 0.5906 1.4064 0.0177 0.022 Uiso 1 1 calc R
C11 C 0.71896(11) 1.0415(3) 0.03963(6) 0.0267(5) Uani 1 1 d .
H11 H 0.7720 1.0162 0.0391 0.032 Uiso 1 1 calc R
C44 C 0.20768(10) 0.5872(3) 0.06230(5) 0.0122(3) Uani 1 1 d .
C4 C 0.12297(10) 0.4991(3) 0.30167(5) 0.0181(4) Uani 1 1 d .
H4 H 0.1431 0.3646 0.3058 0.022 Uiso 1 1 calc R
C2 C 0.04801(11) 0.7906(3) 0.32352(6) 0.0209(4) Uani 1 1 d .
H2 H 0.0180 0.8472 0.3426 0.025 Uiso 1 1 calc R
C41 C 0.02875(10) 0.6218(3) -0.06727(5) 0.0172(4) Uani 1 1 d .
C37 C 0.04774(10) 0.7613(3) -0.03569(5) 0.0162(4) Uani 1 1 d .
H37 H 0.0261 0.8952 -0.0369 0.019 Uiso 1 1 calc R
C33 C 0.04497(11) 0.2772(3) -0.09858(6) 0.0208(4) Uani 1 1 d .
H33 H 0.0657 0.1423 -0.0976 0.025 Uiso 1 1 calc R
C32 C 0.11071(10) 0.3577(3) -0.03130(5) 0.0168(4) Uani 1 1 d .
H32 H 0.1312 0.2226 -0.0298 0.020 Uiso 1 1 calc R
C46 C 0.75602(13) 0.2536(4) 0.15526(7) 0.0316(5) Uani 1 1 d .
H46 H 0.7661 0.3049 0.1829 0.038 Uiso 1 1 calc R
C34 C -0.00045(11) 0.3413(3) -0.13176(6) 0.0238(4) Uani 1 1 d .
H34 H -0.0100 0.2502 -0.1534 0.029 Uiso 1 1 calc R
C12 C 0.68765(11) 1.2365(3) 0.02584(6) 0.0229(4) Uani 1 1 d .
H12 H 0.7200 1.3369 0.0159 0.027 Uiso 1 1 calc R
C35 C -0.03318(11) 0.5436(3) -0.13379(6) 0.0236(4) Uani 1 1 d .
H35 H -0.0646 0.5842 -0.1566 0.028 Uiso 1 1 calc R
C45 C 0.59913(14) 0.9654(4) 0.23555(7) 0.0389(6) Uani 1 1 d .
H45 H 0.5636 1.0634 0.2204 0.047 Uiso 1 1 calc R

loop_
_atom_site_aniso_label
_atom_site_aniso_U_11
_atom_site_aniso_U_22
_atom_site_aniso_U_33
_atom_site_aniso_U_23
_atom_site_aniso_U_13
_atom_site_aniso_U_12
Cl6 0.0246(3) 0.0527(4) 0.0403(3) 0.0003(3) 0.0032(2) -0.0021(2)
Cl4 0.0366(3) 0.0522(4) 0.0527(4) 0.0137(3) 0.0090(3) -0.0121(3)
Cl2 0.0592(4) 0.0558(4) 0.0371(4) 0.0072(3) -0.0072(3) -0.0223(3)
Cl1 0.0422(4) 0.0530(4) 0.0617(5) -0.0121(3) 0.0153(3) -0.0120(3)
Cl5 0.0468(4) 0.0442(4) 0.0506(4) 0.0079(3) 0.0076(3) 0.0101(3)
Cl3 0.0377(4) 0.1132(7) 0.0393(4) -0.0007(4) 0.0070(3) -0.0178(4)
C29 0.0112(8) 0.0126(8) 0.0113(8) -0.0010(6) -0.0022(6) -0.0019(6)
C16 0.0131(8) 0.0099(8) 0.0121(8) 0.0012(6) 0.0011(6) 0.0019(6)
C21 0.0108(7) 0.0114(8) 0.0129(8) -0.0013(6) -0.0001(6) 0.0002(6)
C5 0.0136(8) 0.0139(8) 0.0138(8) 0.0012(7) -0.0025(7) -0.0010(6)
C14 0.0170(8) 0.0116(8) 0.0118(8) -0.0013(6) 0.0019(7) 0.0010(6)
C22 0.0152(8) 0.0124(8) 0.0092(8) 0.0004(6) 0.0002(6) 0.0000(6)
C31 0.0156(8) 0.0117(8) 0.0140(9) 0.0018(6) 0.0017(7) -0.0015(6)
C23 0.0142(8) 0.0124(8) 0.0112(8) -0.0022(6) 0.0005(7) 0.0002(6)
C38 0.0119(8) 0.0135(8) 0.0140(8) 0.0012(6) 0.0030(7) 0.0013(6)
C1 0.0171(9) 0.0210(9) 0.0160(9) -0.0026(7) 0.0021(7) -0.0007(7)
C20 0.0100(7) 0.0123(8) 0.0126(8) -0.0003(6) -0.0015(6) -0.0021(6)
C18 0.0143(8) 0.0137(8) 0.0145(8) -0.0008(7) -0.0014(7) 0.0001(6)
C26 0.0143(8) 0.0121(8) 0.0101(8) -0.0024(6) 0.0004(6) 0.0001(6)
C7 0.0141(8) 0.0095(8) 0.0116(8) 0.0009(6) 0.0004(6) 0.0010(6)
C10 0.0160(9) 0.0243(10) 0.0266(11) 0.0000(8) 0.0056(8) 0.0046(7)
C43 0.0122(8) 0.0114(8) 0.0119(8) 0.0008(6) 0.0035(6) 0.0001(6)
C19 0.0131(8) 0.0169(9) 0.0125(8) 0.0005(7) -0.0025(7) -0.0033(6)
C24 0.0146(8) 0.0169(9) 0.0155(9) -0.0034(7) 0.0019(7) 0.0005(7)
C28 0.0119(8) 0.0101(8) 0.0122(8) 0.0014(6) -0.0018(6) -0.0008(6)
C42 0.0103(8) 0.0166(8) 0.0148(9) 0.0025(7) 0.0011(7) -0.0015(6)
C8 0.0148(8) 0.0111(8) 0.0122(8) -0.0003(6) -0.0004(7) 0.0026(6)
C40 0.0144(8) 0.0209(9) 0.0145(9) -0.0004(7) 0.0014(7) -0.0055(7)
C9 0.0157(8) 0.0155(8) 0.0155(9) -0.0008(7) 0.0015(7) 0.0036(7)
C27 0.0137(8) 0.0129(8) 0.0099(8) -0.0015(6) -0.0007(6) 0.0031(6)
C15 0.0157(8) 0.0095(7) 0.0115(8) -0.0004(6) -0.0007(7) 0.0035(6)
C17 0.0114(8) 0.0104(8) 0.0133(8) -0.0002(6) -0.0010(7) 0.0002(6)
C6 0.0124(8) 0.0096(8) 0.0140(8) -0.0008(6) -0.0022(7) 0.0000(6)
C25 0.0169(8) 0.0169(9) 0.0110(8) -0.0033(7) 0.0016(7) -0.0012(7)
C39 0.0136(8) 0.0140(8) 0.0136(8) 0.0017(7) 0.0018(7) -0.0025(6)
C30 0.0129(8) 0.0189(9) 0.0129(8) -0.0034(7) -0.0003(7) -0.0023(7)
C36 0.0141(9) 0.0300(11) 0.0209(10) 0.0017(8) -0.0024(8) 0.0008(8)
C3 0.0197(9) 0.0321(11) 0.0120(9) 0.0038(8) -0.0012(7) -0.0040(8)
C13 0.0198(9) 0.0194(9) 0.0153(9) -0.0009(7) 0.0046(7) -0.0013(7)
C11 0.0158(9) 0.0338(12) 0.0315(12) -0.0010(9) 0.0071(8) 0.0016(8)
C44 0.0112(8) 0.0139(8) 0.0114(8) 0.0024(6) 0.0016(6) -0.0007(6)
C4 0.0173(9) 0.0217(9) 0.0145(9) 0.0023(7) -0.0029(7) -0.0031(7)
C2 0.0182(9) 0.0327(11) 0.0121(9) -0.0043(8) 0.0027(7) -0.0047(8)
C41 0.0109(8) 0.0249(10) 0.0157(9) 0.0012(7) 0.0009(7) -0.0034(7)
C37 0.0110(8) 0.0211(9) 0.0165(9) 0.0013(7) 0.0014(7) 0.0008(7)
C33 0.0210(9) 0.0233(10) 0.0177(9) -0.0011(8) -0.0001(8) -0.0063(7)
C32 0.0188(9) 0.0155(9) 0.0158(9) 0.0017(7) 0.0011(7) -0.0035(7)
C46 0.0250(11) 0.0405(13) 0.0292(12) 0.0002(10) 0.0029(9) -0.0043(9)
C34 0.0189(9) 0.0343(11) 0.0177(10) -0.0042(8) -0.0015(8) -0.0104(8)
C12 0.0198(9) 0.0277(10) 0.0224(10) -0.0004(8) 0.0085(8) -0.0058(8)
C35 0.0146(9) 0.0377(12) 0.0173(10) 0.0011(8) -0.0041(7) -0.0023(8)
C45 0.0370(13) 0.0435(14) 0.0341(13) 0.0030(11) -0.0076(11) 0.0027(11)

loop_
_atom_type_symbol
_atom_type_description
_atom_type_scat_dispersion_real
_atom_type_scat_dispersion_imag
_atom_type_scat_source
C C 0.0033 0.0016 'International Tables Vol C Tables 4.2.6.8 and 6.1.1.4'
H H 0.0000 0.0000 'International Tables Vol C Tables 4.2.6.8 and 6.1.1.4'
Cl Cl 0.1484 0.1585 'International Tables Vol C Tables 4.2.6.8 and 6.1.1.4'

loop_
_geom_angle_atom_site_label_1
_geom_angle_atom_site_label_2
_geom_angle_atom_site_label_3
_geom_angle
C18 C29 C17 122.25(15)
C18 C29 C20 119.05(16)
C17 C29 C20 118.67(15)
C43 C16 C27 103.59(13)
C43 C16 C28 106.23(13)
C27 C16 C28 108.71(13)
C43 C16 H16 112.6
C27 C16 H16 112.6
C28 C16 H16 112.6
C6 C21 C28 120.94(16)
C6 C21 C7 126.23(15)
C28 C21 C7 112.82(14)
C19 C5 C20 121.46(16)
C19 C5 H5 119.3
C20 C5 H5 119.3
C25 C14 C26 122.24(16)
C25 C14 H14 118.9
C26 C14 H14 118.9
C8 C22 C27 121.24(16)
C8 C22 C7 126.25(15)
C27 C22 C7 112.45(14)
C44 C31 C39 120.59(15)
C44 C31 H31 119.7
C39 C31 H31 119.7
C9 C23 C26 119.47(16)
C9 C23 C8 122.48(15)
C26 C23 C8 118.03(15)
C43 C38 C42 120.54(15)
C43 C38 H38 119.7
C42 C38 H38 119.7
C2 C1 C30 120.52(18)
C2 C1 H1 119.7
C30 C1 H1 119.7
C5 C20 C6 121.74(15)
C5 C20 C29 119.20(16)
C6 C20 C29 119.00(15)
C29 C18 C30 121.72(16)
C29 C18 H18 119.1
C30 C18 H18 119.1
C14 C26 C15 122.19(15)
C14 C26 C23 118.60(15)
C15 C26 C23 119.20(15)
C21 C7 C22 106.39(13)
C21 C7 C44 107.36(13)
C22 C7 C44 104.26(13)
C21 C7 H7 112.7
C22 C7 H7 112.7
C44 C7 H7 112.7
C11 C10 C24 120.64(18)
C11 C10 H10 119.7
C24 C10 H10 119.7
C38 C43 C44 121.30(15)
C38 C43 C16 125.71(15)
C44 C43 C16 112.74(14)
C5 C19 C4 122.03(16)
C5 C19 C30 119.20(16)
C4 C19 C30 118.71(17)
C9 C24 C10 122.62(16)
C9 C24 C25 119.07(16)
C10 C24 C25 118.30(16)
C17 C28 C21 120.67(16)
C17 C28 C16 126.60(15)
C21 C28 C16 112.66(15)
C37 C42 C38 122.27(16)
C37 C42 C39 119.15(16)
C38 C42 C39 118.41(15)
C22 C8 C23 120.35(15)
C22 C8 H8 119.8
C23 C8 H8 119.8
C32 C40 C33 122.04(17)
C32 C40 C41 119.00(16)
C33 C40 C41 118.88(16)
C23 C9 C24 121.60(16)
C23 C9 H9 119.2
C24 C9 H9 119.2
C15 C27 C22 119.29(16)
C15 C27 C16 128.03(15)
C22 C27 C16 112.45(14)
C27 C15 C26 121.26(15)
C27 C15 H15 119.4
C26 C15 H15 119.4
C28 C17 C29 120.40(15)
C28 C17 H17 119.8
C29 C17 H17 119.8
C21 C6 C20 120.14(15)
C21 C6 H6 119.9
C20 C6 H6 119.9
C14 C25 C13 122.35(16)
C14 C25 C24 118.96(16)
C13 C25 C24 118.68(16)
C32 C39 C42 118.94(15)
C32 C39 C31 121.71(16)
C42 C39 C31 119.26(15)
C18 C30 C1 122.07(16)
C18 C30 C19 119.32(16)
C1 C30 C19 118.60(16)
C35 C36 C41 120.25(18)
C35 C36 H36 119.9
C41 C36 H36 119.9
C4 C3 C2 120.68(18)
C4 C3 H3 119.7
C2 C3 H3 119.7
C12 C13 C25 120.96(18)
C12 C13 H13 119.5
C25 C13 H13 119.5
C10 C11 C12 121.05(18)
C10 C11 H11 119.5
C12 C11 H11 119.5
C31 C44 C43 119.77(15)
C31 C44 C7 127.55(15)
C43 C44 C7 112.42(14)
C3 C4 C19 120.73(18)
C3 C4 H4 119.6
C19 C4 H4 119.6
C1 C2 C3 120.75(18)
C1 C2 H2 119.6
C3 C2 H2 119.6
C37 C41 C36 122.11(17)
C37 C41 C40 119.18(16)
C36 C41 C40 118.65(17)
C41 C37 C42 121.84(17)
C41 C37 H37 119.1
C42 C37 H37 119.1
C34 C33 C40 120.57(18)
C34 C33 H33 119.7
C40 C33 H33 119.7
C39 C32 C40 121.86(17)
C39 C32 H32 119.1
C40 C32 H32 119.1
Cl5 C46 Cl4 110.73(13)
Cl5 C46 Cl6 110.70(12)
Cl4 C46 Cl6 110.28(12)
Cl5 C46 H46 108.3
Cl4 C46 H46 108.3
Cl6 C46 H46 108.3
C33 C34 C35 120.81(19)
C33 C34 H34 119.6
C35 C34 H34 119.6
C13 C12 C11 120.34(18)
C13 C12 H12 119.8
C11 C12 H12 119.8
C36 C35 C34 120.84(18)
C36 C35 H35 119.6
C34 C35 H35 119.6
Cl3 C45 Cl1 110.92(14)
Cl3 C45 Cl2 109.54(13)
Cl1 C45 Cl2 110.56(14)
Cl3 C45 H45 108.6
Cl1 C45 H45 108.6
Cl2 C45 H45 108.6

loop_
_geom_bond_atom_site_label_1
_geom_bond_atom_site_label_2
_geom_bond_distance
Cl6 C46 1.766(2)
Cl4 C46 1.757(2)
Cl2 C45 1.765(2)
Cl1 C45 1.751(3)
Cl5 C46 1.750(2)
Cl3 C45 1.754(3)
C29 C18 1.395(2)
C29 C17 1.430(2)
C29 C20 1.442(2)
C16 C43 1.514(2)
C16 C27 1.528(2)
C16 C28 1.523(2)
C16 H16 0.9800
C21 C6 1.354(2)
C21 C28 1.433(2)
C21 C7 1.517(2)
C5 C19 1.401(3)
C5 C20 1.398(2)
C5 H5 0.9300
C14 C25 1.391(2)
C14 C26 1.396(2)
C14 H14 0.9300
C22 C8 1.357(2)
C22 C27 1.439(2)
C22 C7 1.523(2)
C31 C44 1.363(2)
C31 C39 1.435(2)
C31 H31 0.9300
C23 C9 1.393(2)
C23 C26 1.438(2)
C23 C8 1.437(2)
C38 C43 1.358(2)
C38 C42 1.432(2)
C38 H38 0.9300
C1 C2 1.360(3)
C1 C30 1.435(3)
C1 H1 0.9300
C20 C6 1.430(2)
C18 C30 1.398(2)
C18 H18 0.9300
C26 C15 1.424(2)
C7 C44 1.539(2)
C7 H7 0.9800
C10 C11 1.360(3)
C10 C24 1.428(2)
C10 H10 0.9300
C43 C44 1.435(2)
C19 C4 1.431(2)
C19 C30 1.433(2)
C24 C9 1.398(2)
C24 C25 1.439(2)
C28 C17 1.355(2)
C42 C37 1.395(2)
C42 C39 1.435(2)
C8 H8 0.9300
C40 C32 1.402(2)
C40 C33 1.427(3)
C40 C41 1.428(3)
C9 H9 0.9300
C27 C15 1.356(2)
C15 H15 0.9300
C17 H17 0.9300
C6 H6 0.9300
C25 C13 1.426(3)
C39 C32 1.393(2)
C36 C35 1.368(3)
C36 C41 1.429(2)
C36 H36 0.9300
C3 C4 1.358(3)
C3 C2 1.419(3)
C3 H3 0.9300
C13 C12 1.357(3)
C13 H13 0.9300
C11 C12 1.414(3)
C11 H11 0.9300
C4 H4 0.9300
C2 H2 0.9300
C41 C37 1.395(2)
C37 H37 0.9300
C33 C34 1.359(3)
C33 H33 0.9300
C32 H32 0.9300
C46 H46 0.9800
C34 C35 1.405(3)
C34 H34 0.9300
C12 H12 0.9300
C35 H35 0.9300
C45 H45 0.9800
